data_4001825
loop_
_publ_author_name
'Sch\"afer, Marion C.'
'Bobev, Svilen'

_publ_section_title
;
 Copper and Zinc Substitutions in Clathrates of Tin: Synthesis, Structural
 Characterization, and Physical Properties
 of A8Cu2.67Sn43.33 and A8Zn4Sn42 (A= K, Rb, Cs) with the Type-I Structure
;
_journal_issue 18
_journal_name_full 'Chemistry of Materials'
_journal_page_first 3737
_journal_paper_doi 10.1021/cm402276n
_journal_volume 25
_journal_year 2013
_chemical_formula_moiety Rb8Cu2.76Sn43.24
_chemical_formula_sum 'Cu2.76 Rb8 Sn43.24'
_chemical_formula_weight 5991.29
_chemical_name_systematic
; 
 ? 
;
_space_group_IT_number 223
_symmetry_cell_setting cubic
_symmetry_space_group_name_Hall '-P 4n 2 3'
_symmetry_space_group_name_H-M 'P m -3 n'
_atom_sites_solution_primary direct
_atom_sites_solution_secondary difmap
_audit_creation_method SHELXL-97
_cell_angle_alpha 90.00
_cell_angle_beta 90.00
_cell_angle_gamma 90.00
_cell_formula_units_Z 1
_cell_length_a 12.0868(8)
_cell_length_b 12.0868(8)
_cell_length_c 12.0868(8)
_cell_measurement_reflns_used 2674
_cell_measurement_temperature 200(2)
_cell_measurement_theta_max 24.17
_cell_measurement_theta_min 3.37
_cell_volume 1765.8(2)
_computing_cell_refinement SMART
_computing_data_collection 'SMART (Bruker, 2002)'
_computing_data_reduction 'SAINT (Bruker, 2002)'
_computing_molecular_graphics 'XP in SHELXTL'
_computing_publication_material SHELXTL
_computing_structure_refinement SHELXTL
_computing_structure_solution 'SHELXTL (Sheldrick, 2001)'
_diffrn_ambient_temperature 200(2)
_diffrn_measured_fraction_theta_full 1.000
_diffrn_measured_fraction_theta_max 1.000
_diffrn_measurement_device_type 'SMART-APEX II DUO'
_diffrn_measurement_method \w
_diffrn_radiation_monochromator graphite
_diffrn_radiation_source 'fine-focus sealed tube'
_diffrn_radiation_type MoK\a
_diffrn_radiation_wavelength 0.71073
_diffrn_reflns_av_R_equivalents 0.0701
_diffrn_reflns_av_sigmaI/netI 0.0127
_diffrn_reflns_limit_h_max 15
_diffrn_reflns_limit_h_min -15
_diffrn_reflns_limit_k_max 15
_diffrn_reflns_limit_k_min -15
_diffrn_reflns_limit_l_max 15
_diffrn_reflns_limit_l_min -15
_diffrn_reflns_number 20125
_diffrn_reflns_theta_full 26.73
_diffrn_reflns_theta_max 26.73
_diffrn_reflns_theta_min 2.38
_exptl_absorpt_coefficient_mu 21.254
_exptl_absorpt_correction_T_max 0.5484
_exptl_absorpt_correction_T_min 0.3421
_exptl_absorpt_correction_type multi-scan
_exptl_absorpt_process_details 'SADABS (Sheldrick, 2003)'
_exptl_crystal_colour silver
_exptl_crystal_density_diffrn 5.634
_exptl_crystal_density_method 'not measured'
_exptl_crystal_description irregular
_exptl_crystal_F_000 2538
_exptl_crystal_size_max 0.095
_exptl_crystal_size_mid 0.081
_exptl_crystal_size_min 0.032
_refine_diff_density_max 0.541
_refine_diff_density_min -1.117
_refine_diff_density_rms 0.127
_refine_ls_extinction_coef 0.00034(4)
_refine_ls_extinction_expression Fc^*^=kFc[1+0.001xFc^2^\l^3^/sin(2\q)]^-1/4^
_refine_ls_extinction_method SHELXL
_refine_ls_goodness_of_fit_ref 1.083
_refine_ls_matrix_type full
_refine_ls_number_parameters 23
_refine_ls_number_reflns 369
_refine_ls_number_restraints 0
_refine_ls_restrained_S_all 1.083
_refine_ls_R_factor_all 0.0178
_refine_ls_R_factor_gt 0.0145
_refine_ls_shift/su_max 0.001
_refine_ls_shift/su_mean 0.001
_refine_ls_structure_factor_coef Fsqd
_refine_ls_weighting_details 'calc w=1/[\s^2^(Fo^2^)+(0.0122P)^2^+8.8466P] where P=(Fo^2^+2Fc^2^)/3'
_refine_ls_weighting_scheme calc
_refine_ls_wR_factor_gt 0.0324
_refine_ls_wR_factor_ref 0.0337
_reflns_number_gt 337
_reflns_number_total 369
_reflns_threshold_expression >2sigma(I)
_cod_data_source_file cm402276n_si_002.cif
_cod_data_source_block Rb8Cu2.76Sn43.24
_cod_depositor_comments
;
The following automatic conversions were performed:

'_symmetry_cell_setting' value 'Cubic' changed to 'cubic' according
to /home/saulius/struct/CIF-dictionaries/cif_core.dic dictionary
named 'cif_core.dic' version 2.4.2 from 2011-04-26.

Automatic conversion script
Id: cif_fix_values 1891 2012-01-12 08:04:46Z andrius 
;
_cod_original_sg_symbol_H-M Pm-3n
_cod_database_code 4001825

loop_
_symmetry_equiv_pos_as_xyz
'x, y, z'
'-x, -y, z'
'-x, y, -z'
'x, -y, -z'
'z, x, y'
'z, -x, -y'
'-z, -x, y'
'-z, x, -y'
'y, z, x'
'-y, z, -x'
'y, -z, -x'
'-y, -z, x'
'y+1/2, x+1/2, -z+1/2'
'-y+1/2, -x+1/2, -z+1/2'
'y+1/2, -x+1/2, z+1/2'
'-y+1/2, x+1/2, z+1/2'
'x+1/2, z+1/2, -y+1/2'
'-x+1/2, z+1/2, y+1/2'
'-x+1/2, -z+1/2, -y+1/2'
'x+1/2, -z+1/2, y+1/2'
'z+1/2, y+1/2, -x+1/2'
'z+1/2, -y+1/2, x+1/2'
'-z+1/2, y+1/2, x+1/2'
'-z+1/2, -y+1/2, -x+1/2'
'-x, -y, -z'
'x, y, -z'
'x, -y, z'
'-x, y, z'
'-z, -x, -y'
'-z, x, y'
'z, x, -y'
'z, -x, y'
'-y, -z, -x'
'y, -z, x'
'-y, z, x'
'y, z, -x'
'-y-1/2, -x-1/2, z-1/2'
'y-1/2, x-1/2, z-1/2'
'-y-1/2, x-1/2, -z-1/2'
'y-1/2, -x-1/2, -z-1/2'
'-x-1/2, -z-1/2, y-1/2'
'x-1/2, -z-1/2, -y-1/2'
'x-1/2, z-1/2, y-1/2'
'-x-1/2, z-1/2, -y-1/2'
'-z-1/2, -y-1/2, x-1/2'
'-z-1/2, y-1/2, -x-1/2'
'z-1/2, -y-1/2, -x-1/2'
'z-1/2, y-1/2, x-1/2'

loop_
_atom_site_label
_atom_site_type_symbol
_atom_site_fract_x
_atom_site_fract_y
_atom_site_fract_z
_atom_site_U_iso_or_equiv
_atom_site_adp_type
_atom_site_occupancy
_atom_site_symmetry_multiplicity
_atom_site_calc_flag
_atom_site_refinement_flags
Sn1A Sn 0.0000 0.3100(3) 0.11586(17) 0.0153(4) Uani 0.767(11) 2 d SP
Sn1B Sn 0.0000 0.3393(5) 0.1312(4) 0.0153(4) Uani 0.233(11) 2 d SP
Sn2 Sn 0.18283(2) 0.18283(2) 0.18283(2) 0.01326(14) Uani 1 3 d S
Sn3 Sn 0.2500 0.0000 0.5000 0.0137(2) Uani 0.54 8 d SP
Cu3 Cu 0.2500 0.0000 0.5000 0.0137(2) Uani 0.46 8 d SP
Rb1 Rb 0.0000 0.244(4) 0.488(5) 0.041(5) Uani 0.25 2 d SP
Rb2 Rb 0.0000 0.0000 0.0000 0.0168(4) Uani 1 24 d S

loop_
_atom_site_aniso_label
_atom_site_aniso_U_11
_atom_site_aniso_U_22
_atom_site_aniso_U_33
_atom_site_aniso_U_23
_atom_site_aniso_U_13
_atom_site_aniso_U_12
Sn1A 0.0122(2) 0.0142(9) 0.0194(5) 0.0047(5) 0.000 0.000
Sn1B 0.0122(2) 0.0142(9) 0.0194(5) 0.0047(5) 0.000 0.000
Sn2 0.01326(14) 0.01326(14) 0.01326(14) -0.00165(10) -0.00165(10) -0.00165(10)
Sn3 0.0148(5) 0.0132(3) 0.0132(3) 0.000 0.000 0.000
Cu3 0.0148(5) 0.0132(3) 0.0132(3) 0.000 0.000 0.000
Rb1 0.045(7) 0.017(9) 0.060(14) -0.017(10) 0.000 0.000
Rb2 0.0168(4) 0.0168(4) 0.0168(4) 0.000 0.000 0.000

loop_
_atom_type_symbol
_atom_type_description
_atom_type_scat_dispersion_real
_atom_type_scat_dispersion_imag
_atom_type_scat_source
Cu Cu 0.3201 1.2651 'International Tables Vol C Tables 4.2.6.8 and 6.1.1.4'
Rb Rb -0.9393 2.9676 'International Tables Vol C Tables 4.2.6.8 and 6.1.1.4'
Sn Sn -0.6537 1.4246 'International Tables Vol C Tables 4.2.6.8 and 6.1.1.4'

loop_
_geom_angle_atom_site_label_1
_geom_angle_atom_site_label_2
_geom_angle_atom_site_label_3
_geom_angle
_geom_angle_site_symmetry_1
_geom_angle_site_symmetry_3
Sn1A Sn1A Cu3 125.23(3) 26 9
Sn1A Sn1A Sn3 125.23(3) 26 9
Cu3 Sn1A Sn3 0.0 9 9
Sn1A Sn1A Sn2 106.73(5) 26 .
Cu3 Sn1A Sn2 106.30(7) 9 .
Sn3 Sn1A Sn2 106.30(7) 9 .
Sn1A Sn1A Sn2 106.74(5) 26 28
Cu3 Sn1A Sn2 106.30(7) 9 28
Sn3 Sn1A Sn2 106.30(7) 9 28
Sn2 Sn1A Sn2 103.65(8) . 28
Sn1A Sn1A Sn1B 6.75(8) 26 26
Cu3 Sn1A Sn1B 118.47(9) 9 26
Sn3 Sn1A Sn1B 118.47(9) 9 26
Sn2 Sn1A Sn1B 110.50(4) . 26
Sn2 Sn1A Sn1B 110.50(4) 28 26
Sn1A Sn1A Rb1 69.02(16) 26 9
Cu3 Sn1A Rb1 75.9(8) 9 9
Sn3 Sn1A Rb1 75.9(8) 9 9
Sn2 Sn1A Rb1 79.2(10) . 9
Sn2 Sn1A Rb1 175.6(4) 28 9
Sn1B Sn1A Rb1 65.1(2) 26 9
Sn1A Sn1A Rb1 69.02(16) 26 10
Cu3 Sn1A Rb1 75.9(8) 9 10
Sn3 Sn1A Rb1 75.9(8) 9 10
Sn2 Sn1A Rb1 175.6(4) . 10
Sn2 Sn1A Rb1 79.2(10) 28 10
Sn1B Sn1A Rb1 65.1(2) 26 10
Rb1 Sn1A Rb1 98(2) 9 10
Sn1A Sn1A Rb2 69.508(18) 26 .
Cu3 Sn1A Rb2 165.27(4) 9 .
Sn3 Sn1A Rb2 165.27(4) 9 .
Sn2 Sn1A Rb2 65.70(7) . .
Sn2 Sn1A Rb2 65.70(7) 28 .
Sn1B Sn1A Rb2 76.26(7) 26 .
Rb1 Sn1A Rb2 113.0(9) 9 .
Rb1 Sn1A Rb2 113.0(9) 10 .
Sn1A Sn1A Rb1 71.9(7) 26 14
Cu3 Sn1A Rb1 73.5(7) 9 14
Sn3 Sn1A Rb1 73.5(7) 9 14
Sn2 Sn1A Rb1 78.4(3) . 14
Sn2 Sn1A Rb1 177.9(4) 28 14
Sn1B Sn1A Rb1 68.0(7) 26 14
Rb1 Sn1A Rb1 2.9(9) 9 14
Rb1 Sn1A Rb1 98.8(10) 10 14
Rb2 Sn1A Rb1 114.9(7) . 14
Sn1A Sn1A Rb1 71.9(7) 26 13_455
Cu3 Sn1A Rb1 73.5(7) 9 13_455
Sn3 Sn1A Rb1 73.5(7) 9 13_455
Sn2 Sn1A Rb1 177.9(4) . 13_455
Sn2 Sn1A Rb1 78.4(3) 28 13_455
Sn1B Sn1A Rb1 68.0(7) 26 13_455
Rb1 Sn1A Rb1 98.8(10) 9 13_455
Rb1 Sn1A Rb1 2.9(9) 10 13_455
Rb2 Sn1A Rb1 114.9(7) . 13_455
Rb1 Sn1A Rb1 99.5(7) 14 13_455
Sn1A Sn1A Rb1 69.9(4) 26 34_565
Cu3 Sn1A Rb1 73.1(5) 9 34_565
Sn3 Sn1A Rb1 73.1(5) 9 34_565
Sn2 Sn1A Rb1 81.8(4) . 34_565
Sn2 Sn1A Rb1 174.4(4) 28 34_565
Sn1B Sn1A Rb1 65.7(4) 26 34_565
Rb1 Sn1A Rb1 3.3(14) 9 34_565
Rb1 Sn1A Rb1 95.3(11) 10 34_565
Rb2 Sn1A Rb1 116.1(5) . 34_565
Rb1 Sn1A Rb1 3.5(7) 14 34_565
Rb1 Sn1A Rb1 96.1(2) 13_455 34_565
Cu3 Sn1B Sn3 0.0 9 9
Cu3 Sn1B Sn2 112.74(15) 9 .
Sn3 Sn1B Sn2 112.74(15) 9 .
Cu3 Sn1B Sn2 112.74(15) 9 28
Sn3 Sn1B Sn2 112.74(15) 9 28
Sn2 Sn1B Sn2 95.96(17) . 28
Cu3 Sn1B Sn1A 133.22(18) 9 26
Sn3 Sn1B Sn1A 133.22(18) 9 26
Sn2 Sn1B Sn1A 97.67(13) . 26
Sn2 Sn1B Sn1A 97.67(13) 28 26
Cu3 Sn1B Sn1B 126.47(11) 9 26
Sn3 Sn1B Sn1B 126.47(11) 9 26
Sn2 Sn1B Sn1B 102.11(11) . 26
Sn2 Sn1B Sn1B 102.11(11) 28 26
Sn1A Sn1B Sn1B 6.75(8) 26 26
Cu3 Sn1B Rb1 82.3(8) 9 9
Sn3 Sn1B Rb1 82.3(8) 9 9
Sn2 Sn1B Rb1 79.2(11) . 9
Sn2 Sn1B Rb1 164.8(7) 28 9
Sn1A Sn1B Rb1 69.0(2) 26 9
Sn1B Sn1B Rb1 65.3(2) 26 9
Cu3 Sn1B Rb1 82.3(8) 9 10
Sn3 Sn1B Rb1 82.3(8) 9 10
Sn2 Sn1B Rb1 164.8(7) . 10
Sn2 Sn1B Rb1 79.2(11) 28 10
Sn1A Sn1B Rb1 69.0(2) 26 10
Sn1B Sn1B Rb1 65.3(2) 26 10
Rb1 Sn1B Rb1 102(2) 9 10
Cu3 Sn1B Rb1 79.7(7) 9 14
Sn3 Sn1B Rb1 79.7(7) 9 14
Sn2 Sn1B Rb1 78.8(3) . 14
Sn2 Sn1B Rb1 167.6(7) 28 14
Sn1A Sn1B Rb1 72.1(7) 26 14
Sn1B Sn1B Rb1 68.4(7) 26 14
Rb1 Sn1B Rb1 3.1(10) 9 14
Rb1 Sn1B Rb1 102.9(11) 10 14
Cu3 Sn1B Rb1 79.7(7) 9 13_455
Sn3 Sn1B Rb1 79.7(7) 9 13_455
Sn2 Sn1B Rb1 167.6(7) . 13_455
Sn2 Sn1B Rb1 78.8(3) 28 13_455
Sn1A Sn1B Rb1 72.1(7) 26 13_455
Sn1B Sn1B Rb1 68.4(7) 26 13_455
Rb1 Sn1B Rb1 102.9(11) 9 13_455
Rb1 Sn1B Rb1 3.1(10) 10 13_455
Rb1 Sn1B Rb1 103.9(7) 14 13_455
Cu3 Sn1B Rb1 79.3(6) 9 34_565
Sn3 Sn1B Rb1 79.3(6) 9 34_565
Sn2 Sn1B Rb1 82.2(4) . 34_565
Sn2 Sn1B Rb1 167.3(6) 28 34_565
Sn1A Sn1B Rb1 70.3(5) 26 34_565
Sn1B Sn1B Rb1 66.3(4) 26 34_565
Rb1 Sn1B Rb1 3.6(16) 9 34_565
Rb1 Sn1B Rb1 99.3(11) 10 34_565
Rb1 Sn1B Rb1 3.6(7) 14 34_565
Rb1 Sn1B Rb1 100.36(14) 13_455 34_565
Cu3 Sn1B Rb1 79.3(6) 9 33_565
Sn3 Sn1B Rb1 79.3(6) 9 33_565
Sn2 Sn1B Rb1 167.3(6) . 33_565
Sn2 Sn1B Rb1 82.2(4) 28 33_565
Sn1A Sn1B Rb1 70.3(5) 26 33_565
Sn1B Sn1B Rb1 66.3(4) 26 33_565
Rb1 Sn1B Rb1 99.3(11) 9 33_565
Rb1 Sn1B Rb1 3.6(16) 10 33_565
Rb1 Sn1B Rb1 100.36(14) 14 33_565
Rb1 Sn1B Rb1 3.6(7) 13_455 33_565
Rb1 Sn1B Rb1 96.8(8) 34_565 33_565
Sn1A Sn2 Sn1A 111.16(7) 9 5
Sn1A Sn2 Sn1A 111.17(7) 9 .
Sn1A Sn2 Sn1A 111.16(7) 5 .
Sn1A Sn2 Sn2 107.72(7) 9 14
Sn1A Sn2 Sn2 107.72(7) 5 14
Sn1A Sn2 Sn2 107.72(7) . 14
Sn1A Sn2 Sn1B 115.12(13) 9 .
Sn1A Sn2 Sn1B 113.61(11) 5 .
Sn1A Sn2 Sn1B 7.22(8) . .
Sn2 Sn2 Sn1B 100.54(12) 14 .
Sn1A Sn2 Sn1B 7.22(8) 9 9
Sn1A Sn2 Sn1B 115.12(13) 5 9
Sn1A Sn2 Sn1B 113.61(11) . 9
Sn2 Sn2 Sn1B 100.54(12) 14 9
Sn1B Sn2 Sn1B 116.73(7) . 9
Sn1A Sn2 Sn1B 113.61(11) 9 5
Sn1A Sn2 Sn1B 7.22(8) 5 5
Sn1A Sn2 Sn1B 115.12(13) . 5
Sn2 Sn2 Sn1B 100.54(12) 14 5
Sn1B Sn2 Sn1B 116.73(7) . 5
Sn1B Sn2 Sn1B 116.73(7) 9 5
Sn1A Sn2 Rb2 72.28(7) 9 .
Sn1A Sn2 Rb2 72.28(7) 5 .
Sn1A Sn2 Rb2 72.28(7) . .
Sn2 Sn2 Rb2 180.00(3) 14 .
Sn1B Sn2 Rb2 79.46(12) . .
Sn1B Sn2 Rb2 79.46(12) 9 .
Sn1B Sn2 Rb2 79.46(12) 5 .
Sn1A Sn2 Rb1 75.7(7) 9 9
Sn1A Sn2 Rb1 172.0(9) 5 9
Sn1A Sn2 Rb1 61.6(8) . 9
Sn2 Sn2 Rb1 72.9(3) 14 9
Sn1B Sn2 Rb1 58.8(8) . 9
Sn1B Sn2 Rb1 72.2(8) 9 9
Sn1B Sn2 Rb1 170.2(6) 5 9
Rb2 Sn2 Rb1 107.1(3) . 9
Sn1A Sn2 Rb1 61.6(8) 9 5
Sn1A Sn2 Rb1 75.7(7) 5 5
Sn1A Sn2 Rb1 172.0(9) . 5
Sn2 Sn2 Rb1 72.9(3) 14 5
Sn1B Sn2 Rb1 170.2(6) . 5
Sn1B Sn2 Rb1 58.8(8) 9 5
Sn1B Sn2 Rb1 72.2(8) 5 5
Rb2 Sn2 Rb1 107.1(3) . 5
Rb1 Sn2 Rb1 111.8(2) 9 5
Sn1A Sn2 Rb1 172.0(9) 9 .
Sn1A Sn2 Rb1 61.6(8) 5 .
Sn1A Sn2 Rb1 75.7(7) . .
Sn2 Sn2 Rb1 72.9(3) 14 .
Sn1B Sn2 Rb1 72.2(8) . .
Sn1B Sn2 Rb1 170.2(6) 9 .
Sn1B Sn2 Rb1 58.8(8) 5 .
Rb2 Sn2 Rb1 107.1(3) . .
Rb1 Sn2 Rb1 111.8(2) 9 .
Rb1 Sn2 Rb1 111.8(2) 5 .
Sn1B Sn3 Sn1B 110.69(11) 45_666 5
Sn1B Sn3 Sn1B 107.1(2) 45_666 46_656
Sn1B Sn3 Sn1B 110.69(11) 5 46_656
Sn1B Sn3 Sn1B 110.69(11) 45_666 6_556
Sn1B Sn3 Sn1B 107.1(2) 5 6_556
Sn1B Sn3 Sn1B 110.69(11) 46_656 6_556
Sn1B Sn3 Sn1A 1.24(13) 45_666 45_666
Sn1B Sn3 Sn1A 110.05(5) 5 45_666
Sn1B Sn3 Sn1A 108.30(9) 46_656 45_666
Sn1B Sn3 Sn1A 110.05(5) 6_556 45_666
Sn1B Sn3 Sn1A 110.05(5) 45_666 5
Sn1B Sn3 Sn1A 1.24(13) 5 5
Sn1B Sn3 Sn1A 110.05(5) 46_656 5
Sn1B Sn3 Sn1A 108.30(9) 6_556 5
Sn1A Sn3 Sn1A 109.43(3) 45_666 5
Sn1B Sn3 Sn1A 110.05(5) 45_666 6_556
Sn1B Sn3 Sn1A 108.30(9) 5 6_556
Sn1B Sn3 Sn1A 110.05(5) 46_656 6_556
Sn1B Sn3 Sn1A 1.24(13) 6_556 6_556
Sn1A Sn3 Sn1A 109.43(3) 45_666 6_556
Sn1A Sn3 Sn1A 109.55(5) 5 6_556
Sn1B Sn3 Sn1A 108.30(9) 45_666 46_656
Sn1B Sn3 Sn1A 110.05(5) 5 46_656
Sn1B Sn3 Sn1A 1.24(13) 46_656 46_656
Sn1B Sn3 Sn1A 110.05(5) 6_556 46_656
Sn1A Sn3 Sn1A 109.55(5) 45_666 46_656
Sn1A Sn3 Sn1A 109.43(3) 5 46_656
Sn1A Sn3 Sn1A 109.43(3) 6_556 46_656
Sn1B Sn3 Rb1 82.2(5) 45_666 .
Sn1B Sn3 Rb1 63.1(6) 5 .
Sn1B Sn3 Rb1 170.6(4) 46_656 .
Sn1B Sn3 Rb1 66.5(9) 6_556 .
Sn1A Sn3 Rb1 80.9(5) 45_666 .
Sn1A Sn3 Rb1 63.9(6) 5 .
Sn1A Sn3 Rb1 67.3(9) 6_556 .
Sn1A Sn3 Rb1 169.3(4) 46_656 .
Sn1B Sn3 Rb1 63.1(6) 45_666 41_666
Sn1B Sn3 Rb1 170.6(4) 5 41_666
Sn1B Sn3 Rb1 66.5(9) 46_656 41_666
Sn1B Sn3 Rb1 82.2(5) 6_556 41_666
Sn1A Sn3 Rb1 63.9(6) 45_666 41_666
Sn1A Sn3 Rb1 169.3(4) 5 41_666
Sn1A Sn3 Rb1 80.9(5) 6_556 41_666
Sn1A Sn3 Rb1 67.3(9) 46_656 41_666
Rb1 Sn3 Rb1 120.8(6) . 41_666
Sn1B Sn3 Rb1 170.6(4) 45_666 2
Sn1B Sn3 Rb1 63.1(6) 5 2
Sn1B Sn3 Rb1 82.2(5) 46_656 2
Sn1B Sn3 Rb1 66.5(9) 6_556 2
Sn1A Sn3 Rb1 169.3(4) 45_666 2
Sn1A Sn3 Rb1 63.9(6) 5 2
Sn1A Sn3 Rb1 67.3(9) 6_556 2
Sn1A Sn3 Rb1 80.9(5) 46_656 2
Rb1 Sn3 Rb1 88.5(10) . 2
Rb1 Sn3 Rb1 123.9(10) 41_666 2
Sn1B Sn3 Rb1 66.5(9) 45_666 18_545
Sn1B Sn3 Rb1 170.6(4) 5 18_545
Sn1B Sn3 Rb1 63.1(6) 46_656 18_545
Sn1B Sn3 Rb1 82.2(5) 6_556 18_545
Sn1A Sn3 Rb1 67.3(9) 45_666 18_545
Sn1A Sn3 Rb1 169.3(4) 5 18_545
Sn1A Sn3 Rb1 80.9(5) 6_556 18_545
Sn1A Sn3 Rb1 63.9(6) 46_656 18_545
Rb1 Sn3 Rb1 123.9(10) . 18_545
Rb1 Sn3 Rb1 3.8(16) 41_666 18_545
Rb1 Sn3 Rb1 120.8(6) 2 18_545
Rb1 Rb1 Rb1 55(10) 45_666 26_556
Rb1 Rb1 Sn1B 165(10) 45_666 30
Rb1 Rb1 Sn1B 118.3(11) 26_556 30
Rb1 Rb1 Sn1B 120(10) 45_666 5
Rb1 Rb1 Sn1B 118.3(11) 26_556 5
Sn1B Rb1 Sn1B 49.3(4) 30 5
Rb1 Rb1 Sn1A 165(10) 45_666 30
Rb1 Rb1 Sn1A 123.4(11) 26_556 30
Sn1B Rb1 Sn1A 5.71(8) 30 30
Sn1B Rb1 Sn1A 45.9(4) 5 30
Rb1 Rb1 Sn1A 124(10) 45_666 5
Rb1 Rb1 Sn1A 123.4(11) 26_556 5
Sn1B Rb1 Sn1A 45.9(4) 30 5
Sn1B Rb1 Sn1A 5.71(8) 5 5
Sn1A Rb1 Sn1A 42.0(3) 30 5
Rb1 Rb1 Sn1B 57(10) 45_666 14
Rb1 Rb1 Sn1B 111.6(7) 26_556 14
Sn1B Rb1 Sn1B 130.0(17) 30 14
Sn1B Rb1 Sn1B 103.3(10) 5 14
Sn1A Rb1 Sn1B 124.6(16) 30 14
Sn1A Rb1 Sn1B 102.4(11) 5 14
Rb1 Rb1 Sn1B 91(10) 45_666 13_455
Rb1 Rb1 Sn1B 111.6(7) 26_556 13_455
Sn1B Rb1 Sn1B 103.3(10) 30 13_455
Sn1B Rb1 Sn1B 130.0(17) 5 13_455
Sn1A Rb1 Sn1B 102.4(11) 30 13_455
Sn1A Rb1 Sn1B 124.6(16) 5 13_455
Sn1B Rb1 Sn1B 59.2(10) 14 13_455
Rb1 Rb1 Sn1B 112(10) 45_666 29_556
Rb1 Rb1 Sn1B 58.1(6) 26_556 29_556
Sn1B Rb1 Sn1B 60.2(8) 30 29_556
Sn1B Rb1 Sn1B 80.7(11) 5 29_556
Sn1A Rb1 Sn1B 65.4(8) 30 29_556
Sn1A Rb1 Sn1B 82.6(10) 5 29_556
Sn1B Rb1 Sn1B 169.1(13) 14 29_556
Sn1B Rb1 Sn1B 125.8(3) 13_455 29_556
Rb1 Rb1 Sn1B 85(10) 45_666 6_556
Rb1 Rb1 Sn1B 58.1(6) 26_556 6_556
Sn1B Rb1 Sn1B 80.7(11) 30 6_556
Sn1B Rb1 Sn1B 60.2(8) 5 6_556
Sn1A Rb1 Sn1B 82.6(10) 30 6_556
Sn1A Rb1 Sn1B 65.4(8) 5 6_556
Sn1B Rb1 Sn1B 125.8(3) 14 6_556
Sn1B Rb1 Sn1B 169.1(13) 13_455 6_556
Sn1B Rb1 Sn1B 47.4(9) 29_556 6_556
Rb1 Rb1 Sn1B 14(10) 45_666 37_666
Rb1 Rb1 Sn1B 64.7(10) 26_556 37_666
Sn1B Rb1 Sn1B 175.5(10) 30 37_666
Sn1B Rb1 Sn1B 126.57(10) 5 37_666
Sn1A Rb1 Sn1B 170.0(14) 30 37_666
Sn1A Rb1 Sn1B 129.8(3) 5 37_666
Sn1B Rb1 Sn1B 46.9(5) 14 37_666
Sn1B Rb1 Sn1B 78.0(9) 13_455 37_666
Sn1B Rb1 Sn1B 122.7(15) 29_556 37_666
Sn1B Rb1 Sn1B 98.8(10) 6_556 37_666
Rb1 Rb1 Sn1B 65(10) 45_666 38_566
Rb1 Rb1 Sn1B 64.7(10) 26_556 38_566
Sn1B Rb1 Sn1B 126.57(10) 30 38_566
Sn1B Rb1 Sn1B 175.5(10) 5 38_566
Sn1A Rb1 Sn1B 129.8(3) 30 38_566
Sn1A Rb1 Sn1B 170.0(14) 5 38_566
Sn1B Rb1 Sn1B 78.0(9) 14 38_566
Sn1B Rb1 Sn1B 46.9(5) 13_455 38_566
Sn1B Rb1 Sn1B 98.8(10) 29_556 38_566
Sn1B Rb1 Sn1B 122.7(15) 6_556 38_566
Sn1B Rb1 Sn1B 57.4(5) 37_666 38_566
Sn2 Rb2 Sn2 180.000(6) . 25
Sn2 Rb2 Sn2 70.5 . 28
Sn2 Rb2 Sn2 109.5 25 28
Sn2 Rb2 Sn2 109.5 . 4
Sn2 Rb2 Sn2 70.5 25 4
Sn2 Rb2 Sn2 180.0 28 4
Sn2 Rb2 Sn2 70.5 . 27
Sn2 Rb2 Sn2 109.5 25 27
Sn2 Rb2 Sn2 109.5 28 27
Sn2 Rb2 Sn2 70.5 4 27
Sn2 Rb2 Sn2 109.5 . 3
Sn2 Rb2 Sn2 70.5 25 3
Sn2 Rb2 Sn2 70.5 28 3
Sn2 Rb2 Sn2 109.5 4 3
Sn2 Rb2 Sn2 180.0 27 3
Sn2 Rb2 Sn2 70.5 . 26
Sn2 Rb2 Sn2 109.5 25 26
Sn2 Rb2 Sn2 109.5 28 26
Sn2 Rb2 Sn2 70.5 4 26
Sn2 Rb2 Sn2 109.5 27 26
Sn2 Rb2 Sn2 70.5 3 26
Sn2 Rb2 Sn2 109.5 . 2
Sn2 Rb2 Sn2 70.5 25 2
Sn2 Rb2 Sn2 70.5 28 2
Sn2 Rb2 Sn2 109.5 4 2
Sn2 Rb2 Sn2 70.5 27 2
Sn2 Rb2 Sn2 109.5 3 2
Sn2 Rb2 Sn2 180.000(6) 26 2
Sn2 Rb2 Sn1A 137.981(9) . 25
Sn2 Rb2 Sn1A 42.019(9) 25 25
Sn2 Rb2 Sn1A 137.981(9) 28 25
Sn2 Rb2 Sn1A 42.019(9) 4 25
Sn2 Rb2 Sn1A 70.202(14) 27 25
Sn2 Rb2 Sn1A 109.798(14) 3 25
Sn2 Rb2 Sn1A 109.798(14) 26 25
Sn2 Rb2 Sn1A 70.202(14) 2 25
Sn2 Rb2 Sn1A 42.019(9) . 5
Sn2 Rb2 Sn1A 137.981(9) 25 5
Sn2 Rb2 Sn1A 70.202(14) 28 5
Sn2 Rb2 Sn1A 109.798(14) 4 5
Sn2 Rb2 Sn1A 42.019(9) 27 5
Sn2 Rb2 Sn1A 137.981(9) 3 5
Sn2 Rb2 Sn1A 109.798(14) 26 5
Sn2 Rb2 Sn1A 70.202(14) 2 5
Sn1A Rb2 Sn1A 109.142(14) 25 5
Sn2 Rb2 Sn1A 42.019(9) . 9
Sn2 Rb2 Sn1A 137.981(9) 25 9
Sn2 Rb2 Sn1A 109.798(14) 28 9
Sn2 Rb2 Sn1A 70.202(14) 4 9
Sn2 Rb2 Sn1A 70.202(14) 27 9
Sn2 Rb2 Sn1A 109.798(14) 3 9
Sn2 Rb2 Sn1A 42.019(9) 26 9
Sn2 Rb2 Sn1A 137.981(9) 2 9
Sn1A Rb2 Sn1A 109.142(14) 25 9
Sn1A Rb2 Sn1A 70.858(14) 5 9
Sn2 Rb2 Sn1A 137.981(9) . 33
Sn2 Rb2 Sn1A 42.019(9) 25 33
Sn2 Rb2 Sn1A 70.202(14) 28 33
Sn2 Rb2 Sn1A 109.798(14) 4 33
Sn2 Rb2 Sn1A 109.798(14) 27 33
Sn2 Rb2 Sn1A 70.202(14) 3 33
Sn2 Rb2 Sn1A 137.981(9) 26 33
Sn2 Rb2 Sn1A 42.019(9) 2 33
Sn1A Rb2 Sn1A 70.858(14) 25 33
Sn1A Rb2 Sn1A 109.142(14) 5 33
Sn1A Rb2 Sn1A 180.00(5) 9 33

loop_
_geom_bond_atom_site_label_1
_geom_bond_atom_site_label_2
_geom_bond_distance
_geom_bond_site_symmetry_2
Sn1A Sn1A 2.801(4) 26
Sn1A Cu3 2.811(4) 9
Sn1A Sn3 2.811(4) 9
Sn1A Sn2 2.8111(15) .
Sn1A Sn2 2.8111(15) 28
Sn1A Sn1B 3.007(6) 26
Sn1A Rb1 3.91(3) 9
Sn1A Rb1 3.91(3) 10
Sn1A Rb2 4.000(4) .
Sn1A Rb1 4.05(6) 14
Sn1A Rb1 4.05(6) 13_455
Sn1A Rb1 4.07(7) 34_565
Sn1B Cu3 2.416(7) 9
Sn1B Sn3 2.416(7) 9
Sn1B Sn2 2.975(4) .
Sn1B Sn2 2.975(4) 28
Sn1B Sn1A 3.007(6) 26
Sn1B Sn1B 3.172(11) 26
Sn1B Rb1 3.80(3) 9
Sn1B Rb1 3.80(3) 10
Sn1B Rb1 3.93(6) 14
Sn1B Rb1 3.93(6) 13_455
Sn1B Rb1 3.94(7) 34_565
Sn1B Rb1 3.94(7) 33_565
Sn2 Sn1A 2.8111(15) 9
Sn2 Sn1A 2.8111(15) 5
Sn2 Sn2 2.8123(9) 14
Sn2 Sn1B 2.975(4) 9
Sn2 Sn1B 2.975(4) 5
Sn2 Rb2 3.8275(5) .
Sn2 Rb1 4.37(5) 9
Sn2 Rb1 4.37(5) 5
Sn2 Rb1 4.37(5) .
Sn3 Sn1B 2.416(7) 45_666
Sn3 Sn1B 2.416(7) 5
Sn3 Sn1B 2.416(7) 46_656
Sn3 Sn1B 2.416(7) 6_556
Sn3 Sn1A 2.811(4) 45_666
Sn3 Sn1A 2.811(4) 5
Sn3 Sn1A 2.811(4) 6_556
Sn3 Sn1A 2.811(4) 46_656
Sn3 Rb1 4.22(4) .
Sn3 Rb1 4.22(4) 41_666
Sn3 Rb1 4.22(4) 2
Sn3 Rb1 4.22(4) 18_545
Rb1 Rb1 0.25(5) 45_666
Rb1 Rb1 0.28(12) 26_556
Rb1 Sn1B 3.80(3) 30
Rb1 Sn1B 3.80(3) 5
Rb1 Sn1A 3.91(3) 30
Rb1 Sn1A 3.91(3) 5
Rb1 Sn1B 3.93(6) 14
Rb1 Sn1B 3.93(6) 13_455
Rb1 Sn1B 3.94(7) 29_556
Rb1 Sn1B 3.94(7) 6_556
Rb1 Sn1B 4.04(3) 37_666
Rb1 Sn1B 4.04(3) 38_566
Rb2 Sn2 3.8276(5) 25
Rb2 Sn2 3.8276(5) 28
Rb2 Sn2 3.8276(5) 4
Rb2 Sn2 3.8276(5) 27
Rb2 Sn2 3.8276(5) 3
Rb2 Sn2 3.8276(5) 26
Rb2 Sn2 3.8276(5) 2
Rb2 Sn1A 4.000(4) 25
Rb2 Sn1A 4.000(4) 5
Rb2 Sn1A 4.000(4) 9
Rb2 Sn1A 4.000(4) 33
